data_7016362
loop_
_publ_author_name
'Fetzer, Ludivine'
'Boff, Bastien'
'Ali, Moussa'
'Xiangjun, Meng'
'Collin, Jean-Paul'
'Sirlin, Claude'
'Gaiddon, Christian'
'Pfeffer, Michel'

_publ_section_title
;
 Library of second-generation cycloruthenated compounds and evaluation
 of their biological properties as potential anticancer drugs: Passing
 the nanomolar barrier.
;
_journal_issue 35
_journal_name_full 'Dalton transactions (Cambridge, England : 2003)'
_journal_page_first 8869
_journal_page_last 8878
_journal_paper_doi 10.1039/c1dt10322a
_journal_volume 40
_journal_year 2011
_chemical_formula_moiety 'C23 H26 N3 Ru, F6 P'
_chemical_formula_sum 'C23 H26 F6 N3 P Ru'
_chemical_formula_weight 590.51
_chemical_name_systematic
;
?
;
_space_group_IT_number 14
_symmetry_cell_setting monoclinic
_symmetry_space_group_name_Hall '-P 2ybc'
_symmetry_space_group_name_H-M 'P 1 21/c 1'
_atom_sites_solution_hydrogens geom
_atom_sites_solution_primary direct
_atom_sites_solution_secondary difmap
_audit_creation_method SHELXL-97
_cell_angle_alpha 90.00
_cell_angle_beta 105.7030(10)
_cell_angle_gamma 90.00
_cell_formula_units_Z 4
_cell_length_a 9.3585(3)
_cell_length_b 10.3118(3)
_cell_length_c 26.0322(8)
_cell_measurement_reflns_used 9908
_cell_measurement_temperature 173(2)
_cell_measurement_theta_max 32.52
_cell_measurement_theta_min 2.56
_cell_volume 2418.42(13)
_computing_cell_refinement 'Bruker SAINT'
_computing_data_collection 'Bruker APEX2'
_computing_data_reduction 'Bruker SAINT'
_computing_molecular_graphics 'Bruker SHELXTL'
_computing_publication_material 'Bruker SHELXTL'
_computing_structure_refinement 'SHELXL-97 (Sheldrick, 1997)'
_computing_structure_solution 'SHELXS-97 (Sheldrick, 2008)'
_diffrn_ambient_temperature 173(2)
_diffrn_measured_fraction_theta_full 0.995
_diffrn_measured_fraction_theta_max 0.995
_diffrn_measurement_device_type 'Bruker APEX-II CCD'
_diffrn_measurement_method '\f and \w scans'
_diffrn_radiation_monochromator graphite
_diffrn_radiation_source 'fine-focus sealed tube'
_diffrn_radiation_type MoK\a
_diffrn_radiation_wavelength 0.71073
_diffrn_reflns_av_R_equivalents 0.0153
_diffrn_reflns_av_sigmaI/netI 0.0169
_diffrn_reflns_limit_h_max 14
_diffrn_reflns_limit_h_min -14
_diffrn_reflns_limit_k_max 15
_diffrn_reflns_limit_k_min -11
_diffrn_reflns_limit_l_max 39
_diffrn_reflns_limit_l_min -34
_diffrn_reflns_number 24784
_diffrn_reflns_theta_full 32.53
_diffrn_reflns_theta_max 32.53
_diffrn_reflns_theta_min 1.63
_exptl_absorpt_coefficient_mu 0.777
_exptl_absorpt_correction_T_max 0.8733
_exptl_absorpt_correction_T_min 0.7734
_exptl_absorpt_correction_type multi-scan
_exptl_absorpt_process_details sadabs
_exptl_crystal_colour yellow
_exptl_crystal_density_diffrn 1.622
_exptl_crystal_density_method 'not measured'
_exptl_crystal_description prism
_exptl_crystal_F_000 1192
_exptl_crystal_size_max 0.35
_exptl_crystal_size_mid 0.28
_exptl_crystal_size_min 0.18
_refine_diff_density_max 0.799
_refine_diff_density_min -1.700
_refine_diff_density_rms 0.077
_refine_ls_extinction_method none
_refine_ls_goodness_of_fit_ref 1.240
_refine_ls_hydrogen_treatment mixed
_refine_ls_matrix_type full
_refine_ls_number_parameters 319
_refine_ls_number_reflns 8733
_refine_ls_number_restraints 0
_refine_ls_restrained_S_all 1.240
_refine_ls_R_factor_all 0.0379
_refine_ls_R_factor_gt 0.0317
_refine_ls_shift/su_max 0.003
_refine_ls_shift/su_mean 0.000
_refine_ls_structure_factor_coef Fsqd
_refine_ls_weighting_details 'calc w=1/[\s^2^(Fo^2^)+(0.0000P)^2^+2.9389P] where P=(Fo^2^+2Fc^2^)/3'
_refine_ls_weighting_scheme calc
_refine_ls_wR_factor_gt 0.0648
_refine_ls_wR_factor_ref 0.0677
_reflns_number_gt 7812
_reflns_number_total 8733
_reflns_threshold_expression I>2sigma(I)
_cod_data_source_file c1dt10322a.txt
_cod_data_source_block mpam100325
_cod_depositor_comments
;
The following automatic conversions were performed:

'_symmetry_cell_setting' value 'Monoclinic' changed to 'monoclinic'
according to /home/saulius/struct/CIF-dictionaries/cif_core.dic
dictionary named 'cif_core.dic' version 2.4.1 from 2010-06-29.

Automatic conversion script
Id: cif_fix_values 1715 2011-07-08 13:25:40Z adriana 
;
_cod_original_sg_symbol_H-M 'P 21/c'
_cod_database_code 7016362

loop_
_symmetry_equiv_pos_as_xyz
'x, y, z'
'-x, y+1/2, -z+1/2'
'-x, -y, -z'
'x, -y-1/2, z-1/2'

loop_
_atom_site_label
_atom_site_type_symbol
_atom_site_fract_x
_atom_site_fract_y
_atom_site_fract_z
_atom_site_U_iso_or_equiv
_atom_site_adp_type
_atom_site_occupancy
_atom_site_symmetry_multiplicity
_atom_site_calc_flag
_atom_site_refinement_flags
Ru1 Ru 0.329431(14) -0.026412(13) 0.833845(5) 0.01822(3) Uani 1 1 d .
N1 N 0.49771(16) 0.09455(14) 0.87774(6) 0.0205(3) Uani 1 1 d .
N2 N 0.8370(2) 0.3395(2) 0.95786(10) 0.0459(5) Uani 1 1 d .
N3 N 0.44927(17) -0.17963(16) 0.87432(7) 0.0262(3) Uani 1 1 d .
C1 C 0.4953(2) 0.15350(19) 0.92374(8) 0.0257(3) Uani 1 1 d .
H1 H 0.4132 0.1373 0.9377 0.031 Uiso 1 1 calc R
C2 C 0.6042(2) 0.2352(2) 0.95141(8) 0.0289(4) Uani 1 1 d .
H2 H 0.5971 0.2744 0.9837 0.035 Uiso 1 1 calc R
C3 C 0.7264(2) 0.26036(19) 0.93153(8) 0.0274(4) Uani 1 1 d .
C4 C 0.7302(2) 0.19914(19) 0.88398(7) 0.0250(3) Uani 1 1 d .
H4 H 0.8116 0.2138 0.8694 0.030 Uiso 1 1 calc R
C5 C 0.61608(18) 0.11727(16) 0.85797(7) 0.0196(3) Uani 1 1 d .
C6 C 0.60867(18) 0.04588(16) 0.80877(7) 0.0203(3) Uani 1 1 d .
C7 C 0.7189(2) 0.05181(19) 0.78155(8) 0.0269(4) Uani 1 1 d .
H7 H 0.8031 0.1060 0.7944 0.032 Uiso 1 1 calc R
C8 C 0.7049(2) -0.0217(2) 0.73569(8) 0.0316(4) Uani 1 1 d .
H8 H 0.7783 -0.0165 0.7167 0.038 Uiso 1 1 calc R
C9 C 0.5832(2) -0.1028(2) 0.71777(8) 0.0314(4) Uani 1 1 d .
H9 H 0.5739 -0.1537 0.6866 0.038 Uiso 1 1 calc R
C10 C 0.4747(2) -0.11006(19) 0.74516(8) 0.0273(4) Uani 1 1 d .
H10 H 0.3935 -0.1678 0.7329 0.033 Uiso 1 1 calc R
C11 C 0.48282(18) -0.03400(17) 0.79046(7) 0.0198(3) Uani 1 1 d .
C12 C 0.16031(19) 0.04637(18) 0.76318(7) 0.0246(3) Uani 1 1 d .
C13 C 0.13773(19) -0.08937(19) 0.76958(8) 0.0263(4) Uani 1 1 d .
H13 H 0.1326 -0.1473 0.7407 0.032 Uiso 1 1 calc R
C14 C 0.1230(2) -0.13720(18) 0.81872(8) 0.0260(3) Uani 1 1 d .
H14 H 0.1166 -0.2283 0.8232 0.031 Uiso 1 1 calc R
C15 C 0.11739(19) -0.05336(17) 0.86211(8) 0.0234(3) Uani 1 1 d .
C16 C 0.14054(18) 0.07844(17) 0.85539(8) 0.0226(3) Uani 1 1 d .
H16 H 0.1399 0.1369 0.8835 0.027 Uiso 1 1 calc R
C17 C 0.16530(19) 0.12770(17) 0.80708(8) 0.0237(3) Uani 1 1 d .
H17 H 0.1856 0.2174 0.8046 0.028 Uiso 1 1 calc R
C18 C 0.1824(2) 0.0991(2) 0.71216(8) 0.0336(4) Uani 1 1 d .
H18A H 0.0856 0.1150 0.6868 0.050 Uiso 1 1 calc R
H18B H 0.2380 0.0362 0.6969 0.050 Uiso 1 1 calc R
H18C H 0.2381 0.1806 0.7194 0.050 Uiso 1 1 calc R
C19 C 0.0946(2) -0.11046(19) 0.91313(8) 0.0280(4) Uani 1 1 d .
H19 H 0.1540 -0.1923 0.9210 0.034 Uiso 1 1 calc R
C20 C -0.0689(2) -0.1463(2) 0.90476(10) 0.0387(5) Uani 1 1 d .
H20A H -0.1293 -0.0673 0.8989 0.058 Uiso 1 1 calc R
H20B H -0.0810 -0.1915 0.9364 0.058 Uiso 1 1 calc R
H20C H -0.1011 -0.2031 0.8736 0.058 Uiso 1 1 calc R
C21 C 0.1458(3) -0.0221(3) 0.96148(9) 0.0416(5) Uani 1 1 d .
H21A H 0.2517 -0.0032 0.9677 0.062 Uiso 1 1 calc R
H21B H 0.1293 -0.0653 0.9929 0.062 Uiso 1 1 calc R
H21C H 0.0892 0.0590 0.9550 0.062 Uiso 1 1 calc R
C22 C 0.5144(2) -0.2695(2) 0.89234(9) 0.0300(4) Uani 1 1 d .
C23 C 0.5980(3) -0.3858(2) 0.91392(12) 0.0457(6) Uani 1 1 d .
H23A H 0.5375 -0.4627 0.9010 0.068 Uiso 1 1 calc R
H23B H 0.6236 -0.3834 0.9530 0.068 Uiso 1 1 calc R
H23C H 0.6892 -0.3894 0.9023 0.068 Uiso 1 1 calc R
P1 P 0.17942(6) 0.45449(5) 0.91160(2) 0.02740(10) Uani 1 1 d .
F1 F 0.1779(2) 0.33591(15) 0.95095(6) 0.0526(4) Uani 1 1 d .
F2 F 0.29712(16) 0.38068(14) 0.88857(6) 0.0408(3) Uani 1 1 d .
F3 F 0.30951(17) 0.52200(17) 0.95642(6) 0.0523(4) Uani 1 1 d .
F4 F 0.05866(17) 0.52921(16) 0.93430(7) 0.0524(4) Uani 1 1 d .
F5 F 0.04726(16) 0.38610(14) 0.86803(6) 0.0481(4) Uani 1 1 d .
F6 F 0.17913(19) 0.57243(14) 0.87245(6) 0.0489(4) Uani 1 1 d .
H2N H 0.909(3) 0.356(3) 0.9443(12) 0.051(8) Uiso 1 1 d .
H1N H 0.833(3) 0.373(3) 0.9873(13) 0.055(9) Uiso 1 1 d .

loop_
_atom_site_aniso_label
_atom_site_aniso_U_11
_atom_site_aniso_U_22
_atom_site_aniso_U_33
_atom_site_aniso_U_23
_atom_site_aniso_U_13
_atom_site_aniso_U_12
Ru1 0.01690(5) 0.01620(6) 0.02136(6) -0.00043(5) 0.00482(4) -0.00070(5)
N1 0.0189(6) 0.0208(7) 0.0218(6) -0.0013(5) 0.0054(5) -0.0003(5)
N2 0.0364(10) 0.0556(14) 0.0471(12) -0.0241(10) 0.0137(9) -0.0221(10)
N3 0.0236(7) 0.0253(7) 0.0303(8) 0.0034(6) 0.0080(6) -0.0001(6)
C1 0.0228(8) 0.0294(9) 0.0256(8) -0.0054(7) 0.0077(6) -0.0026(7)
C2 0.0262(8) 0.0331(10) 0.0264(9) -0.0092(7) 0.0056(7) -0.0033(7)
C3 0.0242(8) 0.0265(9) 0.0288(9) -0.0051(7) 0.0026(7) -0.0051(7)
C4 0.0214(7) 0.0266(8) 0.0266(8) -0.0006(7) 0.0056(6) -0.0055(6)
C5 0.0183(7) 0.0187(7) 0.0212(7) 0.0019(6) 0.0043(6) 0.0005(5)
C6 0.0202(7) 0.0188(7) 0.0221(7) 0.0011(6) 0.0062(6) 0.0011(6)
C7 0.0235(8) 0.0297(9) 0.0293(9) 0.0005(7) 0.0101(7) -0.0013(7)
C8 0.0291(9) 0.0404(11) 0.0298(9) -0.0005(8) 0.0158(7) 0.0017(8)
C9 0.0334(10) 0.0356(10) 0.0274(9) -0.0064(8) 0.0118(8) 0.0034(8)
C10 0.0259(8) 0.0281(9) 0.0284(9) -0.0069(7) 0.0081(7) -0.0017(7)
C11 0.0199(7) 0.0189(7) 0.0205(7) 0.0002(6) 0.0053(5) 0.0004(6)
C12 0.0195(7) 0.0252(8) 0.0261(8) 0.0013(6) 0.0009(6) -0.0001(6)
C13 0.0199(7) 0.0269(9) 0.0296(9) -0.0067(7) 0.0022(6) -0.0034(6)
C14 0.0211(7) 0.0200(8) 0.0370(10) -0.0029(7) 0.0078(7) -0.0045(6)
C15 0.0186(7) 0.0199(8) 0.0334(9) 0.0023(6) 0.0101(6) -0.0002(6)
C16 0.0194(7) 0.0191(7) 0.0304(9) -0.0003(6) 0.0087(6) 0.0023(6)
C17 0.0197(7) 0.0197(7) 0.0305(9) 0.0042(6) 0.0048(6) 0.0012(6)
C18 0.0331(10) 0.0397(11) 0.0247(9) 0.0056(8) 0.0022(7) 0.0021(8)
C19 0.0266(8) 0.0236(8) 0.0373(10) 0.0071(7) 0.0147(8) 0.0025(7)
C20 0.0338(10) 0.0441(13) 0.0436(12) -0.0037(10) 0.0196(9) -0.0116(9)
C21 0.0443(12) 0.0488(13) 0.0304(10) 0.0058(10) 0.0080(9) -0.0108(11)
C22 0.0277(9) 0.0278(9) 0.0344(10) 0.0066(8) 0.0081(8) -0.0002(7)
C23 0.0411(12) 0.0347(12) 0.0596(16) 0.0201(11) 0.0107(11) 0.0106(10)
P1 0.0342(2) 0.0221(2) 0.0278(2) -0.00228(18) 0.01185(19) -0.00175(18)
F1 0.0753(11) 0.0434(8) 0.0438(8) 0.0152(7) 0.0242(8) -0.0047(8)
F2 0.0441(7) 0.0388(7) 0.0441(8) -0.0005(6) 0.0199(6) 0.0110(6)
F3 0.0499(8) 0.0610(10) 0.0434(8) -0.0167(7) 0.0082(7) -0.0164(8)
F4 0.0530(9) 0.0439(8) 0.0718(11) -0.0197(8) 0.0367(8) -0.0041(7)
F5 0.0435(8) 0.0372(8) 0.0544(9) -0.0138(7) -0.0027(7) -0.0010(6)
F6 0.0713(10) 0.0280(7) 0.0526(9) 0.0119(6) 0.0256(8) 0.0065(7)

loop_
_atom_type_symbol
_atom_type_description
_atom_type_scat_dispersion_real
_atom_type_scat_dispersion_imag
_atom_type_scat_source
C C 0.0033 0.0016 'International Tables Vol C Tables 4.2.6.8 and 6.1.1.4'
H H 0.0000 0.0000 'International Tables Vol C Tables 4.2.6.8 and 6.1.1.4'
F F 0.0171 0.0103 'International Tables Vol C Tables 4.2.6.8 and 6.1.1.4'
N N 0.0061 0.0033 'International Tables Vol C Tables 4.2.6.8 and 6.1.1.4'
P P 0.1023 0.0942 'International Tables Vol C Tables 4.2.6.8 and 6.1.1.4'
Ru Ru -1.2594 0.8363 'International Tables Vol C Tables 4.2.6.8 and 6.1.1.4'

loop_
_geom_angle_atom_site_label_1
_geom_angle_atom_site_label_2
_geom_angle_atom_site_label_3
_geom_angle
C11 Ru1 N3 83.51(6)
C11 Ru1 N1 77.76(6)
N3 Ru1 N1 87.29(6)
C11 Ru1 C14 126.58(7)
N3 Ru1 C14 91.35(7)
N1 Ru1 C14 155.32(7)
C11 Ru1 C17 112.78(7)
N3 Ru1 C17 163.70(7)
N1 Ru1 C17 95.78(6)
C14 Ru1 C17 79.18(7)
C11 Ru1 C13 96.80(7)
N3 Ru1 C13 112.55(7)
N1 Ru1 C13 158.93(7)
C14 Ru1 C13 37.61(7)
C17 Ru1 C13 67.27(7)
C11 Ru1 C12 90.28(7)
N3 Ru1 C12 148.97(7)
N1 Ru1 C12 121.11(6)
C14 Ru1 C12 68.19(7)
C17 Ru1 C12 37.35(7)
C13 Ru1 C12 37.96(7)
C11 Ru1 C16 149.47(7)
N3 Ru1 C16 126.39(7)
N1 Ru1 C16 95.89(6)
C14 Ru1 C16 65.42(7)
C17 Ru1 C16 37.43(7)
C13 Ru1 C16 78.38(7)
C12 Ru1 C16 67.25(7)
C11 Ru1 C15 163.32(7)
N3 Ru1 C15 98.09(6)
N1 Ru1 C15 118.84(6)
C14 Ru1 C15 37.06(7)
C17 Ru1 C15 66.41(6)
C13 Ru1 C15 67.17(7)
C12 Ru1 C15 79.78(7)
C16 Ru1 C15 35.44(6)
C1 N1 C5 117.95(15)
C1 N1 Ru1 124.29(12)
C5 N1 Ru1 117.75(11)
C3 N2 H2N 119(2)
C3 N2 H1N 119(2)
H2N N2 H1N 121(3)
C22 N3 Ru1 173.81(18)
N1 C1 C2 123.80(17)
N1 C1 H1 118.1
C2 C1 H1 118.1
C1 C2 C3 119.06(18)
C1 C2 H2 120.5
C3 C2 H2 120.5
N2 C3 C4 121.51(19)
N2 C3 C2 120.95(19)
C4 C3 C2 117.54(17)
C5 C4 C3 120.42(17)
C5 C4 H4 119.8
C3 C4 H4 119.8
N1 C5 C4 121.22(16)
N1 C5 C6 113.18(15)
C4 C5 C6 125.59(16)
C7 C6 C11 121.06(16)
C7 C6 C5 123.62(16)
C11 C6 C5 115.30(14)
C8 C7 C6 119.95(18)
C8 C7 H7 120.0
C6 C7 H7 120.0
C9 C8 C7 119.66(17)
C9 C8 H8 120.2
C7 C8 H8 120.2
C8 C9 C10 120.42(18)
C8 C9 H9 119.8
C10 C9 H9 119.8
C9 C10 C11 121.35(18)
C9 C10 H10 119.3
C11 C10 H10 119.3
C10 C11 C6 117.50(15)
C10 C11 Ru1 126.67(13)
C6 C11 Ru1 115.84(12)
C17 C12 C13 117.46(17)
C17 C12 C18 121.35(18)
C13 C12 C18 121.16(18)
C17 C12 Ru1 70.57(10)
C13 C12 Ru1 70.48(11)
C18 C12 Ru1 128.40(13)
C14 C13 C12 120.03(17)
C14 C13 Ru1 70.89(10)
C12 C13 Ru1 71.55(10)
C14 C13 H13 120.0
C12 C13 H13 120.0
Ru1 C13 H13 130.1
C13 C14 C15 122.42(17)
C13 C14 Ru1 71.50(10)
C15 C14 Ru1 76.25(10)
C13 C14 H14 118.8
C15 C14 H14 118.8
Ru1 C14 H14 125.2
C16 C15 C14 116.64(17)
C16 C15 C19 123.39(17)
C14 C15 C19 119.89(16)
C16 C15 Ru1 70.56(10)
C14 C15 Ru1 66.69(9)
C19 C15 Ru1 131.30(13)
C15 C16 C17 121.55(17)
C15 C16 Ru1 74.00(10)
C17 C16 Ru1 68.27(10)
C15 C16 H16 119.2
C17 C16 H16 119.2
Ru1 C16 H16 131.4
C12 C17 C16 121.59(17)
C12 C17 Ru1 72.07(10)
C16 C17 Ru1 74.30(10)
C12 C17 H17 119.2
C16 C17 H17 119.2
Ru1 C17 H17 126.4
C12 C18 H18A 109.5
C12 C18 H18B 109.5
H18A C18 H18B 109.5
C12 C18 H18C 109.5
H18A C18 H18C 109.5
H18B C18 H18C 109.5
C15 C19 C21 113.82(17)
C15 C19 C20 109.89(17)
C21 C19 C20 109.89(18)
C15 C19 H19 107.7
C21 C19 H19 107.7
C20 C19 H19 107.7
C19 C20 H20A 109.5
C19 C20 H20B 109.5
H20A C20 H20B 109.5
C19 C20 H20C 109.5
H20A C20 H20C 109.5
H20B C20 H20C 109.5
C19 C21 H21A 109.5
C19 C21 H21B 109.5
H21A C21 H21B 109.5
C19 C21 H21C 109.5
H21A C21 H21C 109.5
H21B C21 H21C 109.5
N3 C22 C23 178.4(2)
C22 C23 H23A 109.5
C22 C23 H23B 109.5
H23A C23 H23B 109.5
C22 C23 H23C 109.5
H23A C23 H23C 109.5
H23B C23 H23C 109.5
F2 P1 F6 90.32(8)
F2 P1 F1 90.16(9)
F6 P1 F1 179.40(10)
F2 P1 F5 90.18(8)
F6 P1 F5 90.91(9)
F1 P1 F5 88.73(9)
F2 P1 F3 90.88(9)
F6 P1 F3 90.21(9)
F1 P1 F3 90.14(9)
F5 P1 F3 178.45(9)
F2 P1 F4 179.34(9)
F6 P1 F4 89.40(9)
F1 P1 F4 90.11(9)
F5 P1 F4 89.22(9)
F3 P1 F4 89.72(9)

loop_
_geom_bond_atom_site_label_1
_geom_bond_atom_site_label_2
_geom_bond_distance
Ru1 C11 2.0543(16)
Ru1 N3 2.0553(16)
Ru1 N1 2.0899(15)
Ru1 C14 2.1863(18)
Ru1 C17 2.1888(17)
Ru1 C13 2.1942(18)
Ru1 C12 2.2083(18)
Ru1 C16 2.2683(17)
Ru1 C15 2.3123(17)
N1 C1 1.348(2)
N1 C5 1.362(2)
N2 C3 1.350(3)
N2 H2N 0.86(3)
N2 H1N 0.85(3)
N3 C22 1.138(3)
C1 C2 1.368(3)
C1 H1 0.9500
C2 C3 1.401(3)
C2 H2 0.9500
C3 C4 1.399(3)
C4 C5 1.386(2)
C4 H4 0.9500
C5 C6 1.463(2)
C6 C7 1.402(2)
C6 C11 1.410(2)
C7 C8 1.390(3)
C7 H7 0.9500
C8 C9 1.388(3)
C8 H8 0.9500
C9 C10 1.392(3)
C9 H9 0.9500
C10 C11 1.401(2)
C10 H10 0.9500
C12 C17 1.408(3)
C12 C13 1.432(3)
C12 C18 1.500(3)
C13 C14 1.412(3)
C13 H13 0.9500
C14 C15 1.435(3)
C14 H14 0.9500
C15 C16 1.395(2)
C15 C19 1.519(3)
C16 C17 1.432(3)
C16 H16 0.9500
C17 H17 0.9500
C18 H18A 0.9800
C18 H18B 0.9800
C18 H18C 0.9800
C19 C21 1.522(3)
C19 C20 1.532(3)
C19 H19 1.0000
C20 H20A 0.9800
C20 H20B 0.9800
C20 H20C 0.9800
C21 H21A 0.9800
C21 H21B 0.9800
C21 H21C 0.9800
C22 C23 1.459(3)
C23 H23A 0.9800
C23 H23B 0.9800
C23 H23C 0.9800
P1 F2 1.5841(14)
P1 F6 1.5863(15)
P1 F1 1.5977(15)
P1 F5 1.5982(15)
P1 F3 1.5998(15)
P1 F4 1.6068(15)

loop_
_geom_hbond_atom_site_label_D
_geom_hbond_atom_site_label_H
_geom_hbond_atom_site_label_A
_geom_hbond_distance_DH
_geom_hbond_distance_HA
_geom_hbond_distance_DA
_geom_hbond_angle_DHA
_geom_hbond_site_symmetry_A
N2 H2N F4 0.86(3) 2.33(3) 3.032(3) 139(3) 1_655
N2 H2N F1 0.86(3) 2.48(3) 3.244(3) 148(3) 1_655
N2 H1N F4 0.85(3) 2.25(3) 3.030(3) 151(3) 3_667
N2 H1N F3 0.85(3) 2.48(3) 3.249(3) 151(3) 3_667

loop_
_geom_torsion_atom_site_label_1
_geom_torsion_atom_site_label_2
_geom_torsion_atom_site_label_3
_geom_torsion_atom_site_label_4
_geom_torsion
C11 Ru1 N1 C1 -177.83(16)
N3 Ru1 N1 C1 -93.88(16)
C14 Ru1 N1 C1 -6.6(3)
C17 Ru1 N1 C1 70.06(16)
C13 Ru1 N1 C1 105.2(2)
C12 Ru1 N1 C1 99.36(16)
C16 Ru1 N1 C1 32.43(16)
C15 Ru1 N1 C1 3.86(17)
C11 Ru1 N1 C5 3.53(12)
N3 Ru1 N1 C5 87.48(13)
C14 Ru1 N1 C5 174.81(15)
C17 Ru1 N1 C5 -108.57(13)
C13 Ru1 N1 C5 -73.4(2)
C12 Ru1 N1 C5 -79.28(14)
C16 Ru1 N1 C5 -146.21(13)
C15 Ru1 N1 C5 -174.78(12)
C5 N1 C1 C2 0.4(3)
Ru1 N1 C1 C2 -178.19(16)
N1 C1 C2 C3 -0.1(3)
C1 C2 C3 N2 -179.4(2)
C1 C2 C3 C4 -0.2(3)
N2 C3 C4 C5 179.4(2)
C2 C3 C4 C5 0.2(3)
C1 N1 C5 C4 -0.5(3)
Ru1 N1 C5 C4 178.24(13)
C1 N1 C5 C6 178.54(16)
Ru1 N1 C5 C6 -2.74(19)
C3 C4 C5 N1 0.2(3)
C3 C4 C5 C6 -178.72(17)
N1 C5 C6 C7 -178.84(16)
C4 C5 C6 C7 0.1(3)
N1 C5 C6 C11 -0.4(2)
C4 C5 C6 C11 178.56(17)
C11 C6 C7 C8 0.1(3)
C5 C6 C7 C8 178.42(18)
C6 C7 C8 C9 -1.4(3)
C7 C8 C9 C10 0.6(3)
C8 C9 C10 C11 1.6(3)
C9 C10 C11 C6 -2.9(3)
C9 C10 C11 Ru1 177.31(15)
C7 C6 C11 C10 2.0(3)
C5 C6 C11 C10 -176.46(16)
C7 C6 C11 Ru1 -178.15(14)
C5 C6 C11 Ru1 3.38(19)
N3 Ru1 C11 C10 87.58(17)
N1 Ru1 C11 C10 176.19(17)
C14 Ru1 C11 C10 0.7(2)
C17 Ru1 C11 C10 -92.62(17)
C13 Ru1 C11 C10 -24.46(17)
C12 Ru1 C11 C10 -61.95(17)
C16 Ru1 C11 C10 -103.07(19)
C15 Ru1 C11 C10 -9.0(3)
N3 Ru1 C11 C6 -92.24(13)
N1 Ru1 C11 C6 -3.62(12)
C14 Ru1 C11 C6 -179.10(12)
C17 Ru1 C11 C6 87.57(14)
C13 Ru1 C11 C6 155.72(13)
C12 Ru1 C11 C6 118.23(13)
C16 Ru1 C11 C6 77.11(18)
C15 Ru1 C11 C6 171.22(18)
C11 Ru1 C12 C17 -129.19(11)
N3 Ru1 C12 C17 153.00(12)
N1 Ru1 C12 C17 -53.35(12)
C14 Ru1 C12 C17 101.02(12)
C13 Ru1 C12 C17 130.08(16)
C16 Ru1 C12 C17 29.57(10)
C15 Ru1 C12 C17 64.27(11)
C11 Ru1 C12 C13 100.73(11)
N3 Ru1 C12 C13 22.92(18)
N1 Ru1 C12 C13 176.57(10)
C14 Ru1 C12 C13 -29.06(11)
C17 Ru1 C12 C13 -130.08(16)
C16 Ru1 C12 C13 -100.51(12)
C15 Ru1 C12 C13 -65.81(11)
C11 Ru1 C12 C18 -14.08(18)
N3 Ru1 C12 C18 -91.9(2)
N1 Ru1 C12 C18 61.8(2)
C14 Ru1 C12 C18 -143.9(2)
C17 Ru1 C12 C18 115.1(2)
C13 Ru1 C12 C18 -114.8(2)
C16 Ru1 C12 C18 144.7(2)
C15 Ru1 C12 C18 179.38(19)
C17 C12 C13 C14 -0.7(3)
C18 C12 C13 C14 177.51(17)
Ru1 C12 C13 C14 53.74(15)
C17 C12 C13 Ru1 -54.41(14)
C18 C12 C13 Ru1 123.77(17)
C11 Ru1 C13 C14 145.96(11)
N3 Ru1 C13 C14 60.18(12)
N1 Ru1 C13 C14 -140.57(17)
C17 Ru1 C13 C14 -102.15(12)
C12 Ru1 C13 C14 -132.37(16)
C16 Ru1 C13 C14 -64.60(11)
C15 Ru1 C13 C14 -29.27(11)
C11 Ru1 C13 C12 -81.67(11)
N3 Ru1 C13 C12 -167.45(10)
N1 Ru1 C13 C12 -8.2(2)
C14 Ru1 C13 C12 132.37(16)
C17 Ru1 C13 C12 30.22(11)
C16 Ru1 C13 C12 67.77(11)
C15 Ru1 C13 C12 103.10(12)
C12 C13 C14 C15 5.3(3)
Ru1 C13 C14 C15 59.37(16)
C12 C13 C14 Ru1 -54.05(15)
C11 Ru1 C14 C13 -43.80(14)
N3 Ru1 C14 C13 -126.73(12)
N1 Ru1 C14 C13 146.84(15)
C17 Ru1 C14 C13 66.63(12)
C12 Ru1 C14 C13 29.31(11)
C16 Ru1 C14 C13 103.35(12)
C15 Ru1 C14 C13 131.60(16)
C11 Ru1 C14 C15 -175.41(10)
N3 Ru1 C14 C15 101.67(11)
N1 Ru1 C14 C15 15.2(2)
C17 Ru1 C14 C15 -64.97(11)
C13 Ru1 C14 C15 -131.60(16)
C12 Ru1 C14 C15 -102.29(12)
C16 Ru1 C14 C15 -28.26(10)
C13 C14 C15 C16 -5.6(3)
Ru1 C14 C15 C16 51.56(15)
C13 C14 C15 C19 177.31(17)
Ru1 C14 C15 C19 -125.54(16)
C13 C14 C15 Ru1 -57.15(15)
C11 Ru1 C15 C16 -119.1(2)
N3 Ru1 C15 C16 146.49(11)
N1 Ru1 C15 C16 55.13(13)
C14 Ru1 C15 C16 -132.06(17)
C17 Ru1 C15 C16 -28.26(11)
C13 Ru1 C15 C16 -102.38(13)
C12 Ru1 C15 C16 -64.88(12)
C11 Ru1 C15 C14 13.0(3)
N3 Ru1 C15 C14 -81.45(12)
N1 Ru1 C15 C14 -172.81(10)
C17 Ru1 C15 C14 103.80(12)
C13 Ru1 C15 C14 29.68(11)
C12 Ru1 C15 C14 67.18(12)
C16 Ru1 C15 C14 132.06(17)
C11 Ru1 C15 C19 123.1(2)
N3 Ru1 C15 C19 28.66(18)
N1 Ru1 C15 C19 -62.69(18)
C14 Ru1 C15 C19 110.1(2)
C17 Ru1 C15 C19 -146.09(19)
C13 Ru1 C15 C19 139.79(19)
C12 Ru1 C15 C19 177.30(18)
C16 Ru1 C15 C19 -117.8(2)
C14 C15 C16 C17 1.4(3)
C19 C15 C16 C17 178.37(16)
Ru1 C15 C16 C17 51.10(15)
C14 C15 C16 Ru1 -49.72(14)
C19 C15 C16 Ru1 127.27(17)
C11 Ru1 C16 C15 150.42(13)
N3 Ru1 C16 C15 -42.76(14)
N1 Ru1 C16 C15 -133.73(11)
C14 Ru1 C16 C15 29.48(11)
C17 Ru1 C16 C15 134.44(17)
C13 Ru1 C16 C15 66.79(12)
C12 Ru1 C16 C15 104.93(12)
C11 Ru1 C16 C17 15.98(18)
N3 Ru1 C16 C17 -177.21(10)
N1 Ru1 C16 C17 91.82(11)
C14 Ru1 C16 C17 -104.97(12)
C13 Ru1 C16 C17 -67.65(11)
C12 Ru1 C16 C17 -29.51(11)
C15 Ru1 C16 C17 -134.44(17)
C13 C12 C17 C16 -3.4(3)
C18 C12 C17 C16 178.39(17)
Ru1 C12 C17 C16 -57.80(15)
C13 C12 C17 Ru1 54.37(14)
C18 C12 C17 Ru1 -123.81(17)
C15 C16 C17 C12 3.1(3)
Ru1 C16 C17 C12 56.75(15)
C15 C16 C17 Ru1 -53.64(15)
C11 Ru1 C17 C12 57.20(12)
N3 Ru1 C17 C12 -123.5(2)
N1 Ru1 C17 C12 136.34(11)
C14 Ru1 C17 C12 -68.09(11)
C13 Ru1 C17 C12 -30.69(11)
C16 Ru1 C17 C12 -131.52(16)
C15 Ru1 C17 C12 -104.66(12)
C11 Ru1 C17 C16 -171.28(10)
N3 Ru1 C17 C16 8.0(3)
N1 Ru1 C17 C16 -92.14(11)
C14 Ru1 C17 C16 63.43(11)
C13 Ru1 C17 C16 100.83(12)
C12 Ru1 C17 C16 131.52(16)
C15 Ru1 C17 C16 26.85(10)
C16 C15 C19 C21 -18.0(3)
C14 C15 C19 C21 158.93(18)
Ru1 C15 C19 C21 74.8(2)
C16 C15 C19 C20 105.8(2)
C14 C15 C19 C20 -77.3(2)
Ru1 C15 C19 C20 -161.46(15)
